data_4339189
loop_
_publ_author_name
'Wolf, Robert'
'Ni, Chengbao'
'Nguyen, Tailuan'
'Brynda, Marcin'
'Long, Gary J.'
'Sutton, Andrew D.'
'Fischer, Roland C.'
'Fettinger, J. C.'
'Hellman, Matthew'
'Pu, Lihung'
'Power, Philip P.'

_publ_section_title
;
 Substituent effects in formally quintuple-bonded ArCrCrAr compounds (Ar =
 terphenyl) and related species.
;
_journal_issue 26
_journal_name_full 'Inorganic chemistry'
_journal_page_first 11277
_journal_page_last 11290
_journal_paper_doi 10.1021/ic702112e
_journal_volume 46
_journal_year 2007
_chemical_formula_sum 'C66 H90 Cr2 Si2'
_chemical_formula_weight 1043.56
_chemical_name_systematic
;
 ?
;
_space_group_IT_number 2
_symmetry_cell_setting triclinic
_symmetry_space_group_name_Hall '-P 1'
_symmetry_space_group_name_H-M 'P -1'
_atom_sites_solution_hydrogens geom
_atom_sites_solution_primary direct
_atom_sites_solution_secondary difmap
_audit_creation_method SHELXL-97
_cell_angle_alpha 94.8270(10)
_cell_angle_beta 114.8820(10)
_cell_angle_gamma 96.9520(10)
_cell_formula_units_Z 1
_cell_length_a 11.6752(4)
_cell_length_b 12.0201(4)
_cell_length_c 12.4185(4)
_cell_measurement_reflns_used 5869
_cell_measurement_temperature 90(2)
_cell_measurement_theta_max 25.66
_cell_measurement_theta_min 1.73
_cell_volume 1551.63(9)
_computing_cell_refinement 'SAINT (7.16b) (Bruker, 2004)'
_computing_data_collection 'Apex2 (1.0.27) (Bruker, 2004)'
_computing_data_reduction 'SAINT (7.16b) (Bruker, 2004)'
_computing_molecular_graphics 'SHELXTL 5.1, XP (Sheldrick, 1994)'
_computing_publication_material SHELXL97
_computing_structure_refinement 'SHELXL-97 (Sheldrick, 1997)'
_computing_structure_solution 'SHELXS-97 (Sheldrick, 1990)'
_diffrn_ambient_temperature 293(2)
_diffrn_measured_fraction_theta_full 0.999
_diffrn_measured_fraction_theta_max 0.999
_diffrn_radiation_monochromator graphite
_diffrn_radiation_source 'fine-focus sealed tube'
_diffrn_radiation_type MoK\a
_diffrn_radiation_wavelength 0.71073
_diffrn_reflns_av_R_equivalents 0.0515
_diffrn_reflns_av_sigmaI/netI 0.0558
_diffrn_reflns_limit_h_max 14
_diffrn_reflns_limit_h_min -14
_diffrn_reflns_limit_k_max 14
_diffrn_reflns_limit_k_min -14
_diffrn_reflns_limit_l_max 15
_diffrn_reflns_limit_l_min -15
_diffrn_reflns_number 17987
_diffrn_reflns_theta_full 25.66
_diffrn_reflns_theta_max 25.66
_diffrn_reflns_theta_min 1.73
_exptl_absorpt_coefficient_mu 0.425
_exptl_absorpt_correction_T_max 0.9791
_exptl_absorpt_correction_T_min 0.9587
_exptl_absorpt_correction_type 'Empirical, Twinabs (multi-scan)'
_exptl_absorpt_process_details 'TWINABS V1.05 (Sheldrick, 2003 (private commu'
_exptl_crystal_colour red
_exptl_crystal_density_diffrn 1.117
_exptl_crystal_density_method 'not measured'
_exptl_crystal_description prism
_exptl_crystal_F_000 562
_exptl_crystal_size_max 0.10
_exptl_crystal_size_mid 0.05
_exptl_crystal_size_min 0.05
_refine_diff_density_max 0.403
_refine_diff_density_min -0.284
_refine_diff_density_rms 0.054
_refine_ls_extinction_method none
_refine_ls_goodness_of_fit_ref 1.005
_refine_ls_hydrogen_treatment mixed
_refine_ls_matrix_type full
_refine_ls_number_parameters 496
_refine_ls_number_reflns 5869
_refine_ls_number_restraints 0
_refine_ls_restrained_S_all 1.005
_refine_ls_R_factor_all 0.0591
_refine_ls_R_factor_gt 0.0382
_refine_ls_shift/su_max 0.001
_refine_ls_shift/su_mean 0.000
_refine_ls_structure_factor_coef Fsqd
_refine_ls_weighting_details 'calc w=1/[\s^2^(Fo^2^)+(0.0388P)^2^+0.4615P] where P=(Fo^2^+2Fc^2^)/3'
_refine_ls_weighting_scheme calc
_refine_ls_wR_factor_gt 0.0813
_refine_ls_wR_factor_ref 0.0895
_reflns_number_gt 4541
_reflns_number_total 5869
_reflns_threshold_expression >2sigma(I)
_cod_data_source_file 2.cif
_cod_data_source_block rw6lf
_cod_original_cell_volume 1551.62(9)
_cod_original_sg_symbol_H-M P-1
_cod_database_code 4339189

loop_
_symmetry_equiv_pos_as_xyz
'x, y, z'
'-x, -y, -z'

loop_
_atom_site_label
_atom_site_type_symbol
_atom_site_fract_x
_atom_site_fract_y
_atom_site_fract_z
_atom_site_U_iso_or_equiv
_atom_site_adp_type
_atom_site_occupancy
_atom_site_symmetry_multiplicity
_atom_site_calc_flag
C1 C 0.82271(19) 0.85500(16) 0.34854(18) 0.0125(4) Uani 1 1 d
C2 C 0.74047(19) 0.86249(16) 0.40522(18) 0.0132(4) Uani 1 1 d
C3 C 0.6204(2) 0.79539(18) 0.36622(19) 0.0156(5) Uani 1 1 d
C4 C 0.57068(19) 0.71320(17) 0.26392(19) 0.0152(4) Uani 1 1 d
C5 C 0.6483(2) 0.70671(18) 0.20386(19) 0.0151(4) Uani 1 1 d
C6 C 0.76927(19) 0.77370(16) 0.24267(18) 0.0133(4) Uani 1 1 d
C7 C 0.78832(18) 0.94671(17) 0.51655(18) 0.0135(4) Uani 1 1 d
C8 C 0.86265(19) 0.91473(17) 0.63000(18) 0.0138(4) Uani 1 1 d
C9 C 0.9015(2) 0.99396(18) 0.73365(19) 0.0167(5) Uani 1 1 d
C10 C 0.8698(2) 1.10152(18) 0.72701(19) 0.0177(5) Uani 1 1 d
C11 C 0.8028(2) 1.13372(19) 0.61668(19) 0.0177(5) Uani 1 1 d
C12 C 0.76161(19) 1.05877(17) 0.50941(18) 0.0148(4) Uani 1 1 d
C13 C 0.8883(2) 0.79385(17) 0.64035(19) 0.0171(5) Uani 1 1 d
C14 C 0.7786(2) 0.7207(2) 0.6519(2) 0.0244(5) Uani 1 1 d
C15 C 1.0171(2) 0.7877(2) 0.7433(2) 0.0226(5) Uani 1 1 d
C16 C 0.6767(2) 1.09296(18) 0.39014(19) 0.0185(5) Uani 1 1 d
C17 C 0.5383(2) 1.0784(2) 0.3746(2) 0.0272(6) Uani 1 1 d
C18 C 0.7213(3) 1.2138(2) 0.3767(2) 0.0249(5) Uani 1 1 d
C19 C 0.83536(19) 0.74803(17) 0.16515(18) 0.0144(4) Uani 1 1 d
C20 C 0.90023(19) 0.65536(17) 0.18127(18) 0.0158(5) Uani 1 1 d
C21 C 0.9510(2) 0.62486(19) 0.1011(2) 0.0192(5) Uani 1 1 d
C22 C 0.9376(2) 0.68452(19) 0.0077(2) 0.0208(5) Uani 1 1 d
C23 C 0.8739(2) 0.77633(19) -0.00774(19) 0.0188(5) Uani 1 1 d
C24 C 0.82093(19) 0.80924(17) 0.06898(18) 0.0160(5) Uani 1 1 d
C25 C 0.9111(2) 0.58481(19) 0.2810(2) 0.0216(5) Uani 1 1 d
C26 C 0.8077(2) 0.4789(2) 0.2319(3) 0.0339(6) Uani 1 1 d
C27 C 1.0421(2) 0.5512(2) 0.3443(2) 0.0276(6) Uani 1 1 d
C28 C 0.7435(2) 0.90520(19) 0.0453(2) 0.0215(5) Uani 1 1 d
C29 C 0.7817(3) 0.9925(2) -0.0219(2) 0.0257(5) Uani 1 1 d
C30 C 0.5993(2) 0.8584(3) -0.0263(3) 0.0326(6) Uani 1 1 d
C31 C 0.3809(3) 0.5929(3) 0.3413(3) 0.0383(7) Uani 1 1 d
C32 C 0.4157(3) 0.4812(2) 0.1297(3) 0.0389(7) Uani 1 1 d
C33 C 0.2858(3) 0.6884(3) 0.1050(3) 0.0423(7) Uani 1 1 d
Si1 Si 0.41258(6) 0.61850(5) 0.20952(6) 0.02061(15) Uani 1 1 d
Cr1 Cr 1.00609(3) 0.96202(3) 0.43717(3) 0.01291(10) Uani 1 1 d
H3 H 0.573(2) 0.8087(18) 0.4116(19) 0.018(6) Uiso 1 1 d
H5 H 0.622(2) 0.6551(18) 0.1362(19) 0.015(6) Uiso 1 1 d
H9 H 0.949(2) 0.9706(18) 0.808(2) 0.017(6) Uiso 1 1 d
H10 H 0.8949(19) 1.1499(17) 0.7975(19) 0.011(5) Uiso 1 1 d
H11 H 0.7830(19) 1.2041(18) 0.6136(18) 0.012(5) Uiso 1 1 d
H13 H 0.889(2) 0.7632(18) 0.568(2) 0.017(6) Uiso 1 1 d
H14A H 0.767(2) 0.749(2) 0.724(2) 0.029(7) Uiso 1 1 d
H15B H 0.698(3) 0.719(2) 0.585(2) 0.035(7) Uiso 1 1 d
H15C H 0.793(2) 0.644(2) 0.657(2) 0.032(7) Uiso 1 1 d
H16 H 0.6808(19) 1.0418(17) 0.3293(18) 0.013(5) Uiso 1 1 d
H16A H 1.021(2) 0.8033(19) 0.822(2) 0.023(6) Uiso 1 1 d
H16B H 1.037(2) 0.714(2) 0.739(2) 0.028(6) Uiso 1 1 d
H16C H 1.087(2) 0.8418(18) 0.7393(18) 0.017(6) Uiso 1 1 d
H17A H 0.485(2) 1.099(2) 0.300(2) 0.031(7) Uiso 1 1 d
H17B H 0.506(3) 1.003(2) 0.376(2) 0.043(8) Uiso 1 1 d
H17C H 0.532(2) 1.129(2) 0.437(2) 0.039(8) Uiso 1 1 d
H18A H 0.673(2) 1.2260(19) 0.293(2) 0.026(6) Uiso 1 1 d
H18B H 0.807(2) 1.2268(19) 0.393(2) 0.023(6) Uiso 1 1 d
H18C H 0.708(2) 1.272(2) 0.432(2) 0.027(6) Uiso 1 1 d
H21 H 0.993(2) 0.5613(19) 0.1101(19) 0.019(6) Uiso 1 1 d
H22 H 0.9707(19) 0.6615(17) -0.0469(19) 0.013(5) Uiso 1 1 d
H23 H 0.8666(19) 0.8172(17) -0.0723(19) 0.012(5) Uiso 1 1 d
H25 H 0.900(2) 0.6297(19) 0.340(2) 0.022(6) Uiso 1 1 d
H26A H 0.817(3) 0.432(2) 0.171(3) 0.047(9) Uiso 1 1 d
H26B H 0.812(2) 0.434(2) 0.296(2) 0.041(8) Uiso 1 1 d
H26C H 0.720(3) 0.495(2) 0.198(2) 0.039(7) Uiso 1 1 d
H27A H 1.048(2) 0.511(2) 0.412(2) 0.027(6) Uiso 1 1 d
H27A H 1.112(3) 0.615(2) 0.379(2) 0.038(7) Uiso 1 1 d
H27B H 1.061(2) 0.500(2) 0.288(2) 0.037(7) Uiso 1 1 d
H28 H 0.756(2) 0.9429(19) 0.122(2) 0.024(6) Uiso 1 1 d
H29A H 0.875(3) 1.017(2) 0.013(2) 0.030(7) Uiso 1 1 d
H29B H 0.757(2) 0.9641(19) -0.104(2) 0.022(6) Uiso 1 1 d
H29C H 0.742(2) 1.057(2) -0.020(2) 0.034(7) Uiso 1 1 d
H30A H 0.584(3) 0.808(2) -0.103(3) 0.050(8) Uiso 1 1 d
H30C H 0.553(2) 0.922(2) -0.043(2) 0.034(7) Uiso 1 1 d
H31A H 0.449(3) 0.559(3) 0.396(3) 0.073(11) Uiso 1 1 d
H31B H 0.377(3) 0.662(2) 0.384(2) 0.044(8) Uiso 1 1 d
H31C H 0.300(3) 0.549(2) 0.316(3) 0.053(9) Uiso 1 1 d
H32A H 0.329(3) 0.431(2) 0.099(3) 0.055(9) Uiso 1 1 d
H32B H 0.474(3) 0.440(3) 0.185(3) 0.058(10) Uiso 1 1 d
H32C H 0.433(3) 0.492(3) 0.061(3) 0.057(9) Uiso 1 1 d
H33A H 0.306(3) 0.707(2) 0.041(3) 0.044(8) Uiso 1 1 d
H33B H 0.282(3) 0.754(3) 0.151(3) 0.060(10) Uiso 1 1 d
H33C H 0.206(3) 0.642(3) 0.074(3) 0.069(10) Uiso 1 1 d
H39B H 0.570(3) 0.812(2) 0.017(2) 0.043(8) Uiso 1 1 d

loop_
_atom_site_aniso_label
_atom_site_aniso_U_11
_atom_site_aniso_U_22
_atom_site_aniso_U_33
_atom_site_aniso_U_23
_atom_site_aniso_U_13
_atom_site_aniso_U_12
C1 0.0139(10) 0.0101(10) 0.0136(10) 0.0034(8) 0.0056(9) 0.0031(8)
C2 0.0136(10) 0.0105(10) 0.0149(10) 0.0021(8) 0.0059(9) 0.0013(8)
C3 0.0147(11) 0.0172(11) 0.0178(11) 0.0016(9) 0.0105(9) 0.0013(9)
C4 0.0133(10) 0.0124(10) 0.0185(11) 0.0009(9) 0.0061(9) 0.0014(8)
C5 0.0169(11) 0.0136(11) 0.0133(11) -0.0028(9) 0.0064(9) 0.0003(9)
C6 0.0145(10) 0.0109(10) 0.0149(10) 0.0023(8) 0.0068(9) 0.0019(8)
C7 0.0109(10) 0.0150(10) 0.0163(11) 0.0003(9) 0.0091(9) -0.0024(8)
C8 0.0126(10) 0.0134(10) 0.0165(11) 0.0004(9) 0.0088(9) -0.0021(8)
C9 0.0148(11) 0.0183(11) 0.0159(11) 0.0025(9) 0.0064(9) -0.0006(9)
C10 0.0176(11) 0.0177(11) 0.0153(11) -0.0055(9) 0.0079(9) -0.0029(9)
C11 0.0189(11) 0.0124(11) 0.0220(12) -0.0006(9) 0.0100(10) 0.0010(9)
C12 0.0129(10) 0.0155(11) 0.0177(11) 0.0015(9) 0.0089(9) 0.0004(8)
C13 0.0230(12) 0.0133(11) 0.0161(11) 0.0019(9) 0.0098(10) 0.0020(9)
C14 0.0275(14) 0.0180(13) 0.0242(14) 0.0057(11) 0.0091(12) -0.0026(10)
C15 0.0269(13) 0.0160(12) 0.0256(14) 0.0055(10) 0.0112(11) 0.0048(10)
C16 0.0223(12) 0.0163(11) 0.0167(11) 0.0017(9) 0.0082(10) 0.0045(9)
C17 0.0205(13) 0.0310(15) 0.0257(14) 0.0090(12) 0.0049(11) 0.0041(11)
C18 0.0265(14) 0.0232(13) 0.0256(14) 0.0081(11) 0.0109(12) 0.0052(11)
C19 0.0115(10) 0.0125(10) 0.0159(11) -0.0034(9) 0.0055(9) -0.0042(8)
C20 0.0123(10) 0.0142(11) 0.0173(11) -0.0035(9) 0.0055(9) -0.0033(8)
C21 0.0154(11) 0.0157(11) 0.0253(12) -0.0033(10) 0.0095(10) 0.0004(9)
C22 0.0189(12) 0.0247(12) 0.0207(12) -0.0049(10) 0.0130(10) -0.0009(10)
C23 0.0176(11) 0.0236(12) 0.0118(11) 0.0000(10) 0.0051(9) -0.0017(9)
C24 0.0129(10) 0.0184(11) 0.0121(10) -0.0021(9) 0.0031(9) -0.0017(9)
C25 0.0250(12) 0.0173(12) 0.0269(13) 0.0030(10) 0.0149(11) 0.0066(10)
C26 0.0209(14) 0.0282(14) 0.0554(19) 0.0179(14) 0.0168(14) 0.0052(11)
C27 0.0253(14) 0.0192(13) 0.0337(15) 0.0062(12) 0.0086(12) 0.0020(11)
C28 0.0275(13) 0.0244(12) 0.0152(11) 0.0041(10) 0.0106(10) 0.0082(10)
C29 0.0309(15) 0.0243(13) 0.0188(13) 0.0061(11) 0.0073(11) 0.0044(11)
C30 0.0244(14) 0.0433(17) 0.0374(16) 0.0231(14) 0.0151(13) 0.0139(13)
C31 0.0345(17) 0.0354(17) 0.0488(18) -0.0015(15) 0.0281(15) -0.0122(14)
C32 0.0262(15) 0.0271(15) 0.058(2) -0.0165(14) 0.0215(15) -0.0099(12)
C33 0.0192(14) 0.0449(19) 0.053(2) 0.0040(16) 0.0093(14) -0.0010(13)
Si1 0.0136(3) 0.0179(3) 0.0281(4) -0.0049(3) 0.0100(3) -0.0033(2)
Cr1 0.01179(18) 0.01199(18) 0.01431(18) 0.00066(13) 0.00611(14) -0.00099(13)

loop_
_atom_type_symbol
_atom_type_description
_atom_type_scat_dispersion_real
_atom_type_scat_dispersion_imag
_atom_type_scat_source
C C 0.0033 0.0016 'International Tables Vol C Tables 4.2.6.8 and 6.1.1.4'
H H 0.0000 0.0000 'International Tables Vol C Tables 4.2.6.8 and 6.1.1.4'
Si Si 0.0817 0.0704 'International Tables Vol C Tables 4.2.6.8 and 6.1.1.4'
Cr Cr 0.3209 0.6236 'International Tables Vol C Tables 4.2.6.8 and 6.1.1.4'

loop_
_geom_angle_atom_site_label_1
_geom_angle_atom_site_label_2
_geom_angle_atom_site_label_3
_geom_angle
_geom_angle_site_symmetry_1
_geom_angle_site_symmetry_3
C2 C1 C6 113.43(17) . .
C2 C1 Cr1 115.73(14) . .
C6 C1 Cr1 130.81(14) . .
C3 C2 C1 124.79(19) . .
C3 C2 C7 118.09(18) . .
C1 C2 C7 117.10(17) . .
C2 C3 C4 121.1(2) . .
C3 C4 C5 115.19(19) . .
C3 C4 Si1 123.12(16) . .
C5 C4 Si1 121.69(16) . .
C4 C5 C6 123.97(19) . .
C5 C6 C1 121.42(18) . .
C5 C6 C19 113.81(17) . .
C1 C6 C19 124.75(17) . .
C12 C7 C8 120.10(18) . .
C12 C7 C2 120.23(18) . .
C8 C7 C2 119.66(18) . .
C12 C7 Cr1 82.40(12) . 2_776
C8 C7 Cr1 77.37(11) . 2_776
C2 C7 Cr1 109.74(12) . 2_776
C9 C8 C7 118.45(19) . .
C9 C8 C13 120.26(19) . .
C7 C8 C13 121.01(18) . .
C9 C8 Cr1 89.84(12) . 2_776
C7 C8 Cr1 67.97(11) . 2_776
C13 C8 Cr1 116.84(13) . 2_776
C10 C9 C8 121.3(2) . .
C11 C10 C9 119.9(2) . .
C10 C11 C12 121.6(2) . .
C11 C12 C7 118.43(19) . .
C11 C12 C16 120.19(19) . .
C7 C12 C16 120.96(18) . .
C8 C13 C15 112.87(18) . .
C8 C13 C14 110.05(18) . .
C15 C13 C14 111.00(19) . .
C12 C16 C18 113.25(19) . .
C12 C16 C17 109.40(19) . .
C18 C16 C17 110.5(2) . .
C20 C19 C24 120.43(19) . .
C20 C19 C6 119.12(18) . .
C24 C19 C6 120.12(18) . .
C21 C20 C19 118.9(2) . .
C21 C20 C25 119.90(19) . .
C19 C20 C25 121.10(18) . .
C22 C21 C20 120.8(2) . .
C21 C22 C23 120.2(2) . .
C22 C23 C24 121.1(2) . .
C23 C24 C19 118.55(19) . .
C23 C24 C28 120.25(19) . .
C19 C24 C28 121.13(18) . .
C27 C25 C26 109.6(2) . .
C27 C25 C20 113.65(19) . .
C26 C25 C20 110.5(2) . .
C24 C28 C29 114.03(19) . .
C24 C28 C30 110.8(2) . .
C29 C28 C30 108.3(2) . .
C33 Si1 C4 109.10(12) . .
C33 Si1 C31 109.98(16) . .
C4 Si1 C31 108.69(12) . .
C33 Si1 C32 109.59(16) . .
C4 Si1 C32 109.65(11) . .
C31 Si1 C32 109.81(15) . .
Cr1 Cr1 C1 101.65(6) 2_776 .
Cr1 Cr1 C7 95.73(5) 2_776 2_776
C1 Cr1 C7 162.58(7) . 2_776
Cr1 Cr1 C8 109.81(5) 2_776 2_776
C1 Cr1 C8 134.23(7) . 2_776
C7 Cr1 C8 34.66(7) 2_776 2_776

loop_
_geom_bond_atom_site_label_1
_geom_bond_atom_site_label_2
_geom_bond_distance
_geom_bond_site_symmetry_2
C1 C2 1.416(3) .
C1 C6 1.421(3) .
C1 Cr1 2.136(2) .
C2 C3 1.393(3) .
C2 C7 1.492(3) .
C3 C4 1.399(3) .
C4 C5 1.400(3) .
C4 Si1 1.863(2) .
C5 C6 1.401(3) .
C6 C19 1.500(3) .
C7 C12 1.420(3) .
C7 C8 1.424(3) .
C7 Cr1 2.3218(19) 2_776
C8 C9 1.403(3) .
C8 C13 1.524(3) .
C8 Cr1 2.4439(19) 2_776
C9 C10 1.387(3) .
C10 C11 1.378(3) .
C11 C12 1.404(3) .
C12 C16 1.520(3) .
C13 C15 1.525(3) .
C13 C14 1.528(3) .
C16 C18 1.530(3) .
C16 C17 1.530(3) .
C19 C20 1.403(3) .
C19 C24 1.416(3) .
C20 C21 1.401(3) .
C20 C25 1.530(3) .
C21 C22 1.378(3) .
C22 C23 1.386(3) .
C23 C24 1.392(3) .
C24 C28 1.523(3) .
C25 C27 1.520(3) .
C25 C26 1.526(3) .
C28 C29 1.531(3) .
C28 C30 1.539(3) .
C31 Si1 1.865(3) .
C32 Si1 1.865(3) .
C33 Si1 1.857(3) .
Cr1 Cr1 1.8077(7) 2_776
Cr1 C7 2.3218(19) 2_776
Cr1 C8 2.4439(19) 2_776
